data_1551952
loop_
_publ_author_name
'Wang, Long-Fei'
'Zhuang, Wei-Man'
'Guo-Zhang, Huang'
'Chen, Yan-Cong'
'Qiu, Jiang-Zhen'
'Ni, Zhao-Ping'
'Tong, Ming-Liang'

_publ_section_title
;
 Spin-Crossover Modulation via Single-Crystal to Single-Crystal
 Photochemical [2+2] Reaction in Hofmann-Type Frameworks
;
_journal_name_full 'Chemical Science'
_journal_paper_doi 10.1039/C9SC02274K
_journal_year 2019
_chemical_formula_moiety '0.5(C60 H44 Ag4 Fe2 N12)'
_chemical_formula_sum 'C30 H22 Ag2 Fe N6'
_chemical_formula_weight 738.12
_space_group_crystal_system orthorhombic
_space_group_IT_number 61
_space_group_name_Hall '-P 2ac 2ab'
_space_group_name_H-M_alt 'P b c a'
_symmetry_space_group_name_Hall '-P 2ac 2ab'
_symmetry_space_group_name_H-M 'P b c a'
_atom_sites_solution_hydrogens geom
_atom_sites_solution_primary direct
_audit_creation_date 2018-07-23
_audit_creation_method
;
Olex2 1.2
(compiled 2018.05.18 svn.r3508 for OlexSys, GUI svn.r5497)
;
_audit_update_record
;
2019-02-18 deposited with the CCDC.    2019-07-03 downloaded from the CCDC.
;
_cell_angle_alpha 90
_cell_angle_beta 90
_cell_angle_gamma 90
_cell_formula_units_Z 4
_cell_length_a 12.2235(6)
_cell_length_b 14.0648(7)
_cell_length_c 16.3631(7)
_cell_measurement_reflns_used 985
_cell_measurement_temperature 178
_cell_measurement_theta_max 27.42
_cell_measurement_theta_min 2.53
_cell_volume 2813.2(2)
_computing_cell_refinement 'SAINT v8.37A (Bruker, 2015)'
_computing_data_reduction 'SAINT v8.37A (Bruker, 2015)'
_computing_molecular_graphics 'Olex2 (Dolomanov et al., 2009)'
_computing_publication_material 'Olex2 (Dolomanov et al., 2009)'
_computing_structure_refinement 'XL (Sheldrick, 2008)'
_computing_structure_solution 'XS (Sheldrick, 2008)'
_diffrn_ambient_temperature 178
_diffrn_measured_fraction_theta_full 0.998
_diffrn_measured_fraction_theta_max 0.994
_diffrn_measurement_device_type 'Bruker D8 QUEST'
_diffrn_measurement_method '\f and \w scans'
_diffrn_radiation_type MoK\a
_diffrn_radiation_wavelength 0.71073
_diffrn_reflns_av_R_equivalents 0.0573
_diffrn_reflns_av_unetI/netI 0.0207
_diffrn_reflns_Laue_measured_fraction_full 0.998
_diffrn_reflns_Laue_measured_fraction_max 0.994
_diffrn_reflns_limit_h_max 15
_diffrn_reflns_limit_h_min -15
_diffrn_reflns_limit_k_max 18
_diffrn_reflns_limit_k_min -18
_diffrn_reflns_limit_l_max 20
_diffrn_reflns_limit_l_min -21
_diffrn_reflns_number 52886
_diffrn_reflns_point_group_measured_fraction_full 0.998
_diffrn_reflns_point_group_measured_fraction_max 0.994
_diffrn_reflns_theta_full 25.242
_diffrn_reflns_theta_max 27.563
_diffrn_reflns_theta_min 2.489
_diffrn_standards_number 0
_exptl_absorpt_coefficient_mu 1.918
_exptl_absorpt_correction_T_max 0.7456
_exptl_absorpt_correction_T_min 0.6545
_exptl_absorpt_correction_type multi-scan
_exptl_absorpt_process_details
'SADABS-2014/5 (Bruker,2014/5) was used for absorption correction. wR2(int) was 0.0782 before and 0.0574 after correction. The Ratio of minimum to maximum transmission is 0.8778. The \l/2 correction factor is Not present.'
_exptl_crystal_colour red
_exptl_crystal_colour_primary red
_exptl_crystal_density_diffrn 1.743
_exptl_crystal_description block
_exptl_crystal_F_000 1456
_exptl_crystal_size_max 0.149
_exptl_crystal_size_mid 0.105
_exptl_crystal_size_min 0.055
_refine_diff_density_max 1.576
_refine_diff_density_min -0.972
_refine_diff_density_rms 0.130
_refine_ls_extinction_method none
_refine_ls_goodness_of_fit_ref 1.075
_refine_ls_hydrogen_treatment constr
_refine_ls_matrix_type full
_refine_ls_number_parameters 130
_refine_ls_number_reflns 3231
_refine_ls_number_restraints 6
_refine_ls_restrained_S_all 1.075
_refine_ls_R_factor_all 0.0698
_refine_ls_R_factor_gt 0.0515
_refine_ls_shift/su_max 0.001
_refine_ls_shift/su_mean 0.000
_refine_ls_structure_factor_coef Fsqd
_refine_ls_weighting_details 'w=1/[\s^2^(Fo^2^)+(0.0385P)^2^+21.3215P] where P=(Fo^2^+2Fc^2^)/3'
_refine_ls_weighting_scheme calc
_refine_ls_wR_factor_gt 0.1179
_refine_ls_wR_factor_ref 0.1281
_reflns_Friedel_coverage 0.000
_reflns_number_gt 2532
_reflns_number_total 3231
_reflns_threshold_expression 'I > 2\s(I)'
_cod_data_source_file c9sc02274k2.cif
_cod_data_source_block 178k
_cod_database_code 1551952
_shelx_shelxl_version_number 2017/1
_shelx_space_group_comment
;
The symmetry employed for this shelxl refinement is uniquely defined
by the following loop, which should always be used as a source of
symmetry information in preference to the above space-group names.
They are only intended as comments.
;
_shelx_estimated_absorpt_t_max 0.902
_shelx_estimated_absorpt_t_min 0.763
_olex2_refinement_description
;
1. Fixed Uiso
 At 1.2 times of:
  All C(H) groups
2. Rigid bond restraints
 C2, C3
 with sigma for 1-2 distances of 0.01 and sigma for 1-3 distances of 0.01
3. Uiso/Uaniso restraints and constraints
Uanis(C6) = Uanis(C7)
Uanis(C9) = Uanis(C10) = Uanis(C11) = Uanis(C12) = Uanis(C13) = Uanis(C8)
4. Same fragment restrains
{N1, C5, C4, C3, C2, C1} sigma for 1-2: 0.02, 1-3: 0.04
as
{N1, C1, C2, C3, C4, C5}
5.a Ternary CH refined with riding coordinates:
 C6(H6), C7(H7)
5.b Aromatic/amide H refined with riding coordinates:
 C1(H1), C2(H2), C4(H4), C5(H5), C9(H9), C10(H10), C11(H11), C12(H12), C13(H13)
5.c Fitted hexagon refined as free rotating group:
 C8(C9,C10,C11,C12,C13)
;
_olex2_submission_special_instructions 'No special instructions were received'

loop_
_space_group_symop_operation_xyz
'x, y, z'
'-x+1/2, -y, z+1/2'
'-x, y+1/2, -z+1/2'
'x+1/2, -y+1/2, -z'
'-x, -y, -z'
'x-1/2, y, -z-1/2'
'x, -y-1/2, z-1/2'
'-x-1/2, y-1/2, z'

loop_
_atom_site_label
_atom_site_type_symbol
_atom_site_fract_x
_atom_site_fract_y
_atom_site_fract_z
_atom_site_U_iso_or_equiv
_atom_site_adp_type
_atom_site_occupancy
_atom_site_site_symmetry_order
_atom_site_calc_flag
_atom_site_refinement_flags_posn
_atom_site_refinement_flags_adp
_atom_site_refinement_flags_occupancy
Ag1 Ag 0.22876(4) 1.04528(3) 0.26234(3) 0.03988(16) Uani 1 1 d . . .
Fe1 Fe 0.500000 1.000000 0.500000 0.0186(2) Uani 1 2 d S T P
N2 N 0.3987(4) 0.9671(3) 0.5928(3) 0.0319(10) Uani 1 1 d . . .
N3 N 0.3746(4) 1.0234(3) 0.4226(3) 0.0333(10) Uani 1 1 d . . .
C14 C 0.3519(5) 0.9560(4) 0.6525(3) 0.0352(12) Uani 1 1 d . . .
C15 C 0.3175(5) 1.0362(4) 0.3685(3) 0.0359(12) Uani 1 1 d . . .
N1 N 0.5066(3) 0.8581(3) 0.4654(3) 0.0293(9) Uani 1 1 d D . .
C1 C 0.4196(5) 0.8019(4) 0.4705(4) 0.0384(13) Uani 1 1 d D . .
H1 H 0.349441 0.829798 0.477537 0.046 Uiso 1 1 calc R . .
C2 C 0.4282(6) 0.7024(5) 0.4657(4) 0.0492(16) Uani 1 1 d D U .
H2 H 0.364086 0.664408 0.469093 0.059 Uiso 1 1 calc R . .
C3 C 0.5286(5) 0.6597(5) 0.4563(4) 0.0460(15) Uani 1 1 d D U .
C4 C 0.6157(6) 0.7179(4) 0.4440(4) 0.0473(15) Uani 1 1 d D . .
H4 H 0.685400 0.691985 0.431285 0.057 Uiso 1 1 calc R . .
C5 C 0.6021(5) 0.8151(4) 0.4501(4) 0.0394(13) Uani 1 1 d D . .
H5 H 0.664853 0.854071 0.443007 0.047 Uiso 1 1 calc R . .
C6 C 0.5500(6) 0.5537(5) 0.4671(4) 0.0494(11) Uani 1 1 d . . .
H6 H 0.621916 0.535305 0.442607 0.059 Uiso 1 1 calc R . .
C7 C 0.4607(6) 0.4856(5) 0.4409(4) 0.0494(11) Uani 1 1 d . . .
H7 H 0.393340 0.521560 0.425222 0.059 Uiso 1 1 calc R . .
C8 C 0.4885(5) 0.4108(3) 0.3750(3) 0.0693(9) Uani 1 1 d . . .
C9 C 0.5905(4) 0.3954(4) 0.3399(3) 0.0693(9) Uani 1 1 d G . .
H9 H 0.650984 0.433891 0.355259 0.083 Uiso 1 1 calc R . .
C10 C 0.6040(4) 0.3237(4) 0.2824(3) 0.0693(9) Uani 1 1 d G . .
H10 H 0.673756 0.313147 0.258359 0.083 Uiso 1 1 calc R . .
C11 C 0.5156(5) 0.2674(3) 0.2599(3) 0.0693(9) Uani 1 1 d G . .
H11 H 0.524797 0.218338 0.220583 0.083 Uiso 1 1 calc R . .
C12 C 0.4135(4) 0.2828(4) 0.2950(3) 0.0693(9) Uani 1 1 d G . .
H12 H 0.353064 0.244272 0.279707 0.083 Uiso 1 1 calc R . .
C13 C 0.4000(4) 0.3545(4) 0.3526(3) 0.0693(9) Uani 1 1 d G . .
H13 H 0.330289 0.365015 0.376607 0.083 Uiso 1 1 calc R . .

loop_
_atom_site_aniso_label
_atom_site_aniso_U_11
_atom_site_aniso_U_22
_atom_site_aniso_U_33
_atom_site_aniso_U_23
_atom_site_aniso_U_13
_atom_site_aniso_U_12
Ag1 0.0370(3) 0.0493(3) 0.0334(2) -0.00192(19) -0.01206(18) -0.0007(2)
Fe1 0.0194(4) 0.0216(4) 0.0148(4) 0.0006(3) 0.0006(3) -0.0002(4)
N2 0.032(2) 0.035(2) 0.029(2) -0.0067(19) 0.0001(19) 0.0031(19)
N3 0.036(2) 0.038(3) 0.026(2) -0.0031(18) -0.0013(19) -0.007(2)
C14 0.032(3) 0.036(3) 0.037(3) -0.003(2) 0.005(2) 0.001(2)
C15 0.034(3) 0.043(3) 0.031(3) -0.005(2) 0.000(2) -0.003(3)
N1 0.032(2) 0.027(2) 0.028(2) 0.0077(18) 0.0000(18) -0.0004(19)
C1 0.036(3) 0.044(3) 0.035(3) -0.001(3) 0.007(2) -0.008(3)
C2 0.059(4) 0.051(4) 0.038(3) 0.005(3) 0.002(3) -0.029(3)
C3 0.068(4) 0.038(3) 0.031(3) -0.003(2) 0.000(3) 0.008(3)
C4 0.057(4) 0.037(3) 0.048(4) 0.002(3) -0.001(3) 0.010(3)
C5 0.039(3) 0.038(3) 0.041(3) 0.004(3) -0.001(3) 0.008(3)
C6 0.060(3) 0.046(3) 0.042(2) 0.008(2) -0.006(2) -0.004(2)
C7 0.060(3) 0.046(3) 0.042(2) 0.008(2) -0.006(2) -0.004(2)
C8 0.094(3) 0.061(2) 0.0528(18) -0.0038(15) -0.0014(17) -0.0056(19)
C9 0.094(3) 0.061(2) 0.0528(18) -0.0038(15) -0.0014(17) -0.0056(19)
C10 0.094(3) 0.061(2) 0.0528(18) -0.0038(15) -0.0014(17) -0.0056(19)
C11 0.094(3) 0.061(2) 0.0528(18) -0.0038(15) -0.0014(17) -0.0056(19)
C12 0.094(3) 0.061(2) 0.0528(18) -0.0038(15) -0.0014(17) -0.0056(19)
C13 0.094(3) 0.061(2) 0.0528(18) -0.0038(15) -0.0014(17) -0.0056(19)

loop_
_atom_type_symbol
_atom_type_description
_atom_type_scat_dispersion_real
_atom_type_scat_dispersion_imag
_atom_type_scat_source
C C 0.0033 0.0016 'International Tables Vol C Tables 4.2.6.8 and 6.1.1.4'
H H 0.0000 0.0000 'International Tables Vol C Tables 4.2.6.8 and 6.1.1.4'
Ag Ag -0.8971 1.1015 'International Tables Vol C Tables 4.2.6.8 and 6.1.1.4'
Fe Fe 0.3463 0.8444 'International Tables Vol C Tables 4.2.6.8 and 6.1.1.4'
N N 0.0061 0.0033 'International Tables Vol C Tables 4.2.6.8 and 6.1.1.4'

loop_
_geom_angle_atom_site_label_1
_geom_angle_atom_site_label_2
_geom_angle_atom_site_label_3
_geom_angle
_geom_angle_site_symmetry_1
_geom_angle_site_symmetry_3
C14 Ag1 C15 174.8(2) 2_574 .
N2 Fe1 N2 180.0 . 5_676
N2 Fe1 N3 92.52(19) . .
N2 Fe1 N3 92.52(19) 5_676 5_676
N2 Fe1 N3 87.48(18) 5_676 .
N2 Fe1 N3 87.48(18) . 5_676
N2 Fe1 N1 90.48(17) 5_676 5_676
N2 Fe1 N1 89.52(17) 5_676 .
N2 Fe1 N1 90.48(17) . .
N2 Fe1 N1 89.52(17) . 5_676
N3 Fe1 N3 180.0 5_676 .
N3 Fe1 N1 90.90(18) . .
N3 Fe1 N1 89.10(17) 5_676 .
N3 Fe1 N1 89.10(17) . 5_676
N3 Fe1 N1 90.90(18) 5_676 5_676
N1 Fe1 N1 180.0 5_676 .
C14 N2 Fe1 169.8(5) . .
C15 N3 Fe1 168.0(5) . .
N2 C14 Ag1 172.5(5) . 2_575
N3 C15 Ag1 171.7(5) . .
C1 N1 Fe1 121.6(4) . .
C1 N1 C5 116.2(5) . .
C5 N1 Fe1 121.3(4) . .
N1 C1 H1 119.0 . .
N1 C1 C2 122.0(6) . .
C2 C1 H1 119.0 . .
C1 C2 H2 119.7 . .
C3 C2 C1 120.5(6) . .
C3 C2 H2 119.7 . .
C2 C3 C6 124.6(6) . .
C4 C3 C2 116.9(6) . .
C4 C3 C6 118.2(6) . .
C3 C4 H4 120.3 . .
C3 C4 C5 119.5(6) . .
C5 C4 H4 120.3 . .
N1 C5 C4 124.5(6) . .
N1 C5 H5 117.8 . .
C4 C5 H5 117.8 . .
C3 C6 H6 110.9 . .
C3 C6 C7 115.5(6) . 5_666
C7 C6 C3 117.6(6) . .
C7 C6 H6 110.9 . .
C7 C6 H6 110.9 5_666 .
C7 C6 C7 89.4(5) . 5_666
C6 C7 C6 90.6(5) . 5_666
C6 C7 H7 110.3 5_666 .
C6 C7 H7 110.3 . .
C6 C7 C8 118.0(6) . .
C8 C7 C6 115.9(5) . 5_666
C8 C7 H7 110.3 . .
C9 C8 C7 126.3(4) . .
C9 C8 C13 120.0 . .
C13 C8 C7 113.7(4) . .
C8 C9 H9 120.0 . .
C10 C9 C8 120.0 . .
C10 C9 H9 120.0 . .
C9 C10 H10 120.0 . .
C11 C10 C9 120.0 . .
C11 C10 H10 120.0 . .
C10 C11 H11 120.0 . .
C10 C11 C12 120.0 . .
C12 C11 H11 120.0 . .
C11 C12 H12 120.0 . .
C13 C12 C11 120.0 . .
C13 C12 H12 120.0 . .
C8 C13 H13 120.0 . .
C12 C13 C8 120.0 . .
C12 C13 H13 120.0 . .

loop_
_geom_bond_atom_site_label_1
_geom_bond_atom_site_label_2
_geom_bond_distance
_geom_bond_site_symmetry_2
Ag1 C14 2.050(6) 2_574
Ag1 C15 2.053(6) .
Fe1 N2 2.013(5) 5_676
Fe1 N2 2.013(5) .
Fe1 N3 2.015(5) .
Fe1 N3 2.015(5) 5_676
Fe1 N1 2.075(4) 5_676
Fe1 N1 2.076(4) .
N2 C14 1.142(7) .
N3 C15 1.141(7) .
N1 C1 1.328(7) .
N1 C5 1.338(7) .
C1 H1 0.9500 .
C1 C2 1.405(8) .
C2 H2 0.9500 .
C2 C3 1.376(9) .
C3 C4 1.358(8) .
C3 C6 1.524(9) .
C4 H4 0.9500 .
C4 C5 1.380(8) .
C5 H5 0.9500 .
C6 H6 1.0000 .
C6 C7 1.513(10) .
C6 C7 1.610(9) 5_666
C7 H7 1.0000 .
C7 C8 1.544(8) .
C8 C9 1.3900 .
C8 C13 1.3900 .
C9 H9 0.9500 .
C9 C10 1.3900 .
C10 H10 0.9500 .
C10 C11 1.3900 .
C11 H11 0.9500 .
C11 C12 1.3900 .
C12 H12 0.9500 .
C12 C13 1.3900 .
C13 H13 0.9500 .

loop_
_geom_torsion_atom_site_label_1
_geom_torsion_atom_site_label_2
_geom_torsion_atom_site_label_3
_geom_torsion_atom_site_label_4
_geom_torsion
_geom_torsion_site_symmetry_1
_geom_torsion_site_symmetry_4
Fe1 N1 C1 C2 -165.0(5) . .
Fe1 N1 C5 C4 165.6(5) . .
N1 C1 C2 C3 0.6(10) . .
C1 N1 C5 C4 -3.7(9) . .
C1 C2 C3 C4 -6.2(9) . .
C1 C2 C3 C6 167.4(6) . .
C2 C3 C4 C5 6.8(9) . .
C2 C3 C6 C7 -68.5(9) . 5_666
C2 C3 C6 C7 35.0(9) . .
C3 C4 C5 N1 -2.0(10) . .
C3 C6 C7 C6 -118.7(7) . 5_666
C3 C6 C7 C8 121.3(7) . .
C4 C3 C6 C7 105.0(7) . 5_666
C4 C3 C6 C7 -151.4(6) . .
C5 N1 C1 C2 4.3(8) . .
C6 C3 C4 C5 -167.3(6) . .
C6 C7 C8 C9 -101.8(6) 5_666 .
C6 C7 C8 C9 4.1(8) . .
C6 C7 C8 C13 76.9(6) 5_666 .
C6 C7 C8 C13 -177.3(5) . .
C7 C6 C7 C6 0.000(1) 5_666 5_666
C7 C6 C7 C8 -120.1(7) 5_666 .
C7 C8 C9 C10 178.5(6) . .
C7 C8 C13 C12 -178.7(5) . .
C8 C9 C10 C11 0.0 . .
C9 C8 C13 C12 0.0 . .
C9 C10 C11 C12 0.0 . .
C10 C11 C12 C13 0.0 . .
C11 C12 C13 C8 0.0 . .
C13 C8 C9 C10 0.0 . .
